data_4315440
loop_
_publ_author_name
'L. Lemus'
'J. Guerrero'
'J. Costamagna'
'G. Estiu'
'G. Ferraudi'
'A. Graham Lappin'
'A. Oliver'
'B. C. Noll'

_publ_section_title
;
 Unfolding of the
 [Cu2(1,3-bis(9-methyl-1,10-phenanthrolin-2-yl)propane)2]2+ Helicate.
 Coupling of the Chlorocarbon Dehalogenation to the Unfolding Process
;
_journal_name_full 'Inorganic Chemistry'
_journal_page_first 4023
_journal_page_last 4035
_journal_paper_doi 10.1021/ic9018986
_journal_volume 49
_journal_year 2010
_chemical_formula_moiety 'C29 H24 Cl Cu N4, Cl O4'
_chemical_formula_sum 'C29 H24 Cl2 Cu N4 O4'
_chemical_formula_weight 626.96
_chemical_name_systematic
; 
 ? 
;
_space_group_IT_number 14
_symmetry_cell_setting monoclinic
_symmetry_space_group_name_Hall '-P 2ybc'
_symmetry_space_group_name_H-M 'P 1 21/c 1'
_atom_sites_solution_hydrogens geom
_atom_sites_solution_primary direct
_atom_sites_solution_secondary difmap
_audit_creation_method SHELXL-97
_cell_angle_alpha 90.00
_cell_angle_beta 96.215(3)
_cell_angle_gamma 90.00
_cell_formula_units_Z 4
_cell_length_a 12.5674(5)
_cell_length_b 29.9069(12)
_cell_length_c 7.3749(3)
_cell_measurement_reflns_used 6158
_cell_measurement_temperature 150(2)
_cell_measurement_theta_max 25.99
_cell_measurement_theta_min 2.31
_cell_volume 2755.58(19)
_computing_cell_refinement 'Bruker SAINT v7.56A'
_computing_data_collection 'Bruker APEX-II v2009-1'
_computing_data_reduction 'Bruker SAINT v7.56A'
_computing_structure_refinement 'SHELXL-97 (Sheldrick, 1997)'
_computing_structure_solution 'SHELXS-97 (Sheldrick, 1990)'
_diffrn_ambient_temperature 150(2)
_diffrn_detector_area_resol_mean 83.33
_diffrn_measured_fraction_theta_full 0.995
_diffrn_measured_fraction_theta_max 0.995
_diffrn_measurement_device_type 'Bruker APEX-II'
_diffrn_measurement_method 'combination of \w and \f-scans '
_diffrn_radiation_monochromator 'channel-cut Si-<111> crystal'
_diffrn_radiation_source synchrotron
_diffrn_radiation_type synchrotron
_diffrn_radiation_wavelength 0.77490
_diffrn_reflns_av_R_equivalents 0.0578
_diffrn_reflns_av_sigmaI/netI 0.0476
_diffrn_reflns_limit_h_max 15
_diffrn_reflns_limit_h_min -15
_diffrn_reflns_limit_k_max 36
_diffrn_reflns_limit_k_min -35
_diffrn_reflns_limit_l_max 8
_diffrn_reflns_limit_l_min -8
_diffrn_reflns_number 31127
_diffrn_reflns_theta_full 27.96
_diffrn_reflns_theta_max 27.96
_diffrn_reflns_theta_min 3.12
_exptl_absorpt_coefficient_mu 1.243
_exptl_absorpt_correction_T_max 0.9756
_exptl_absorpt_correction_T_min 0.8754
_exptl_absorpt_correction_type empirical
_exptl_absorpt_process_details 'Sheldrick, 2009'
_exptl_crystal_colour green
_exptl_crystal_density_diffrn 1.511
_exptl_crystal_density_method 'not measured'
_exptl_crystal_description plate
_exptl_crystal_F_000 1284
_exptl_crystal_size_max 0.11
_exptl_crystal_size_mid 0.09
_exptl_crystal_size_min 0.02
_refine_diff_density_max 1.345
_refine_diff_density_min -0.494
_refine_diff_density_rms 0.096
_refine_ls_extinction_method none
_refine_ls_goodness_of_fit_ref 1.084
_refine_ls_hydrogen_treatment constr
_refine_ls_matrix_type full
_refine_ls_number_parameters 384
_refine_ls_number_reflns 5090
_refine_ls_number_restraints 6
_refine_ls_restrained_S_all 1.083
_refine_ls_R_factor_all 0.0980
_refine_ls_R_factor_gt 0.0660
_refine_ls_shift/su_max 0.001
_refine_ls_shift/su_mean 0.000
_refine_ls_structure_factor_coef Fsqd
_refine_ls_weighting_details 'calc w=1/[\s^2^(Fo^2^)+(0.0848P)^2^+5.9631P] where P=(Fo^2^+2Fc^2^)/3'
_refine_ls_weighting_scheme calc
_refine_ls_wR_factor_gt 0.1702
_refine_ls_wR_factor_ref 0.1882
_reflns_number_gt 3603
_reflns_number_total 5090
_reflns_threshold_expression >2sigma(I)
_cod_data_source_file ic9018986_si_002_2.cif
_cod_data_source_block nd017a
_cod_database_code 4315440

loop_
_symmetry_equiv_pos_as_xyz
'x, y, z'
'-x, y+1/2, -z+1/2'
'-x, -y, -z'
'x, -y-1/2, z-1/2'

loop_
_atom_site_label
_atom_site_type_symbol
_atom_site_fract_x
_atom_site_fract_y
_atom_site_fract_z
_atom_site_U_iso_or_equiv
_atom_site_adp_type
_atom_site_occupancy
_atom_site_symmetry_multiplicity
_atom_site_calc_flag
_atom_site_refinement_flags
_atom_site_disorder_assembly
_atom_site_disorder_group
Cu1 Cu 0.81031(5) 0.11574(2) 0.77478(9) 0.0413(2) Uani 1 1 d . . .
Cl1 Cl 0.82094(12) 0.10707(5) 1.09235(18) 0.0480(4) Uani 1 1 d . . .
N1 N 0.6726(4) 0.14818(15) 0.7899(6) 0.0427(11) Uani 1 1 d . . .
N2 N 0.8575(3) 0.18021(14) 0.6872(6) 0.0375(10) Uani 1 1 d . . .
N3 N 0.9424(4) 0.07759(14) 0.7810(6) 0.0415(11) Uani 1 1 d . . .
N4 N 0.7560(4) 0.06705(15) 0.5732(6) 0.0430(11) Uani 1 1 d . . .
C1 C 0.5716(5) 0.0815(2) 0.8636(9) 0.0619(17) Uani 1 1 d . . .
H1A H 0.6400 0.0698 0.9207 0.093 Uiso 1 1 calc R . .
H1B H 0.5535 0.0671 0.7451 0.093 Uiso 1 1 calc R . .
H1C H 0.5153 0.0754 0.9424 0.093 Uiso 1 1 calc R . .
C2 C 0.5807(5) 0.1311(2) 0.8370(8) 0.0499(14) Uani 1 1 d . . .
C3 C 0.4951(5) 0.1596(2) 0.8653(8) 0.0581(17) Uani 1 1 d . . .
H3A H 0.4305 0.1472 0.8993 0.070 Uiso 1 1 calc R . .
C4 C 0.5037(5) 0.2045(2) 0.8447(8) 0.0566(16) Uani 1 1 d . . .
H4A H 0.4447 0.2232 0.8628 0.068 Uiso 1 1 calc R . .
C5 C 0.5969(5) 0.2230(2) 0.7978(7) 0.0470(14) Uani 1 1 d . . .
C6 C 0.6821(4) 0.19346(18) 0.7686(6) 0.0399(12) Uani 1 1 d . . .
C7 C 0.6152(5) 0.2701(2) 0.7798(8) 0.0528(16) Uani 1 1 d . . .
H7A H 0.5595 0.2905 0.7987 0.063 Uiso 1 1 calc R . .
C8 C 0.7085(5) 0.2858(2) 0.7374(7) 0.0504(15) Uani 1 1 d . . .
H8A H 0.7184 0.3172 0.7291 0.060 Uiso 1 1 calc R . .
C9 C 0.7941(5) 0.25648(17) 0.7039(7) 0.0417(13) Uani 1 1 d . . .
C10 C 0.7800(4) 0.21048(17) 0.7191(7) 0.0377(12) Uani 1 1 d . . .
C11 C 0.8924(5) 0.27136(18) 0.6564(7) 0.0469(14) Uani 1 1 d . . .
H11A H 0.9058 0.3025 0.6486 0.056 Uiso 1 1 calc R . .
C12 C 0.9678(5) 0.24209(19) 0.6217(8) 0.0488(14) Uani 1 1 d . . .
H12A H 1.0343 0.2525 0.5882 0.059 Uiso 1 1 calc R . .
C13 C 0.9487(4) 0.19541(19) 0.6347(8) 0.0438(13) Uani 1 1 d . . .
C14 C 1.0331(5) 0.1633(2) 0.5949(9) 0.0533(15) Uani 1 1 d . . .
H14A H 1.0701 0.1747 0.4924 0.064 Uiso 1 1 calc R . .
H14B H 0.9999 0.1342 0.5579 0.064 Uiso 1 1 calc R . .
C15 C 1.1164(5) 0.1566(2) 0.7672(9) 0.0582(16) Uani 1 1 d . . .
H15A H 1.1781 0.1394 0.7316 0.070 Uiso 1 1 calc R . .
H15B H 1.1431 0.1862 0.8115 0.070 Uiso 1 1 calc R . .
C16 C 1.0690(5) 0.1318(2) 0.9244(8) 0.0520(15) Uani 1 1 d . . .
H16A H 1.1228 0.1307 1.0329 0.062 Uiso 1 1 calc R . .
H16B H 1.0055 0.1482 0.9580 0.062 Uiso 1 1 calc R . .
C17 C 1.0379(5) 0.08553(19) 0.8668(7) 0.0450(13) Uani 1 1 d . . .
C18 C 1.1155(5) 0.0508(2) 0.8961(7) 0.0480(14) Uani 1 1 d . . .
H18A H 1.1850 0.0572 0.9546 0.058 Uiso 1 1 calc R . .
C19 C 1.0894(5) 0.0084(2) 0.8396(7) 0.0489(14) Uani 1 1 d . . .
H19A H 1.1392 -0.0152 0.8659 0.059 Uiso 1 1 calc R . .
C20 C 0.9898(5) -0.00033(18) 0.7432(7) 0.0432(13) Uani 1 1 d . . .
C21 C 0.9172(5) 0.03569(17) 0.7149(7) 0.0401(12) Uani 1 1 d . . .
C22 C 0.9554(5) -0.04320(18) 0.6763(8) 0.0496(15) Uani 1 1 d . . .
H22A H 1.0018 -0.0681 0.6999 0.060 Uiso 1 1 calc R . .
C23 C 0.8583(5) -0.04960(19) 0.5797(8) 0.0510(15) Uani 1 1 d . . .
H23A H 0.8370 -0.0787 0.5390 0.061 Uiso 1 1 calc R . .
C24 C 0.7883(5) -0.01259(18) 0.5396(8) 0.0463(14) Uani 1 1 d . . .
C25 C 0.8184(5) 0.02993(17) 0.6108(7) 0.0430(13) Uani 1 1 d . . .
C26 C 0.6920(5) -0.0154(2) 0.4274(9) 0.0576(16) Uani 1 1 d . . .
H26A H 0.6661 -0.0437 0.3838 0.069 Uiso 1 1 calc R . .
C27 C 0.6342(5) 0.0228(2) 0.3797(9) 0.0563(16) Uani 1 1 d . . .
H27A H 0.5714 0.0213 0.2958 0.068 Uiso 1 1 calc R . .
C28 C 0.6690(5) 0.06416(19) 0.4561(8) 0.0492(14) Uani 1 1 d . . .
C29 C 0.6082(5) 0.1055(2) 0.4000(9) 0.0567(16) Uani 1 1 d . . .
H29A H 0.6515 0.1318 0.4386 0.085 Uiso 1 1 calc R . .
H29B H 0.5414 0.1062 0.4575 0.085 Uiso 1 1 calc R . .
H29C H 0.5916 0.1058 0.2671 0.085 Uiso 1 1 calc R . .
Cl2 Cl 0.32450(17) 0.14382(10) 0.3232(3) 0.0761(10) Uani 0.825(7) 1 d P A 1
O1 O 0.2159(5) 0.1577(3) 0.3146(9) 0.086(2) Uani 0.825(7) 1 d P A 1
O2 O 0.3523(6) 0.1226(3) 0.4985(9) 0.091(2) Uani 0.825(7) 1 d P A 1
O3 O 0.3343(6) 0.1106(3) 0.1838(10) 0.106(3) Uani 0.825(7) 1 d P A 1
O4 O 0.3953(7) 0.1775(3) 0.2986(18) 0.137(4) Uani 0.825(7) 1 d P A 1
Cl2A Cl 0.2832(19) 0.1824(8) 0.320(3) 0.131(8) Uiso 0.175(7) 1 d PD A 2
O1A O 0.365(3) 0.1981(14) 0.453(5) 0.115(13) Uiso 0.175(7) 1 d PD A 2
O2A O 0.190(4) 0.207(2) 0.252(9) 0.21(3) Uiso 0.175(7) 1 d PD A 2
O3A O 0.338(6) 0.192(3) 0.167(8) 0.21(3) Uiso 0.175(7) 1 d PD A 2
O4A O 0.290(9) 0.147(3) 0.448(12) 0.26(5) Uiso 0.175(7) 1 d PD A 2

loop_
_atom_site_aniso_label
_atom_site_aniso_U_11
_atom_site_aniso_U_22
_atom_site_aniso_U_33
_atom_site_aniso_U_23
_atom_site_aniso_U_13
_atom_site_aniso_U_12
Cu1 0.0490(4) 0.0357(4) 0.0409(4) 0.0013(3) 0.0132(3) 0.0076(3)
Cl1 0.0613(9) 0.0442(8) 0.0402(7) 0.0059(6) 0.0128(6) 0.0115(6)
N1 0.051(3) 0.044(3) 0.034(2) -0.0044(19) 0.009(2) 0.001(2)
N2 0.045(3) 0.036(2) 0.033(2) 0.0017(18) 0.0077(19) 0.0064(19)
N3 0.051(3) 0.038(2) 0.037(2) 0.0039(19) 0.012(2) 0.007(2)
N4 0.047(3) 0.042(3) 0.042(3) 0.002(2) 0.013(2) 0.006(2)
C1 0.057(4) 0.067(4) 0.065(4) -0.004(3) 0.020(3) -0.014(3)
C2 0.048(3) 0.058(4) 0.045(3) -0.007(3) 0.012(3) -0.002(3)
C3 0.039(3) 0.085(5) 0.052(4) -0.010(3) 0.009(3) -0.002(3)
C4 0.045(4) 0.078(5) 0.047(4) -0.006(3) 0.011(3) 0.013(3)
C5 0.049(3) 0.059(4) 0.033(3) -0.004(3) 0.002(2) 0.019(3)
C6 0.049(3) 0.048(3) 0.023(3) -0.003(2) 0.002(2) 0.009(3)
C7 0.069(4) 0.056(4) 0.033(3) -0.003(3) 0.003(3) 0.028(3)
C8 0.077(4) 0.042(3) 0.032(3) 0.001(2) 0.006(3) 0.016(3)
C9 0.063(4) 0.036(3) 0.026(2) 0.000(2) 0.001(2) 0.009(3)
C10 0.047(3) 0.039(3) 0.027(3) 0.001(2) 0.002(2) 0.007(2)
C11 0.073(4) 0.035(3) 0.032(3) 0.000(2) 0.002(3) -0.002(3)
C12 0.054(4) 0.047(3) 0.046(3) 0.002(3) 0.008(3) -0.009(3)
C13 0.043(3) 0.044(3) 0.045(3) 0.005(2) 0.009(3) 0.006(2)
C14 0.052(4) 0.049(3) 0.063(4) 0.001(3) 0.022(3) 0.002(3)
C15 0.054(4) 0.055(4) 0.066(4) -0.002(3) 0.011(3) 0.006(3)
C16 0.050(4) 0.054(3) 0.052(4) -0.005(3) 0.003(3) 0.005(3)
C17 0.056(4) 0.049(3) 0.031(3) 0.002(2) 0.009(3) 0.006(3)
C18 0.053(3) 0.056(4) 0.037(3) 0.006(3) 0.012(3) 0.011(3)
C19 0.064(4) 0.051(3) 0.034(3) 0.009(3) 0.015(3) 0.015(3)
C20 0.055(3) 0.043(3) 0.035(3) 0.007(2) 0.019(3) 0.010(3)
C21 0.056(3) 0.034(3) 0.032(3) 0.005(2) 0.015(2) 0.005(2)
C22 0.079(4) 0.035(3) 0.038(3) 0.005(2) 0.021(3) 0.016(3)
C23 0.074(4) 0.039(3) 0.043(3) 0.003(2) 0.018(3) 0.003(3)
C24 0.062(4) 0.036(3) 0.043(3) 0.004(2) 0.015(3) -0.001(3)
C25 0.057(4) 0.039(3) 0.037(3) 0.005(2) 0.020(3) 0.003(3)
C26 0.065(4) 0.047(3) 0.062(4) -0.002(3) 0.012(3) -0.006(3)
C27 0.055(4) 0.062(4) 0.050(4) -0.001(3) 0.000(3) -0.007(3)
C28 0.056(4) 0.047(3) 0.045(3) 0.005(3) 0.010(3) -0.001(3)
C29 0.057(4) 0.064(4) 0.049(4) 0.004(3) 0.002(3) 0.010(3)
Cl2 0.0491(13) 0.111(2) 0.0703(16) -0.0034(13) 0.0151(10) -0.0230(12)
O1 0.049(4) 0.131(6) 0.081(4) -0.029(4) 0.016(3) -0.034(4)
O2 0.090(5) 0.117(6) 0.065(4) -0.002(4) 0.000(4) -0.025(5)
O3 0.080(5) 0.166(8) 0.076(5) -0.020(5) 0.025(4) 0.008(5)
O4 0.077(5) 0.129(7) 0.210(11) 0.037(8) 0.039(6) -0.045(5)

loop_
_atom_type_symbol
_atom_type_description
_atom_type_scat_dispersion_real
_atom_type_scat_dispersion_imag
_atom_type_scat_source
C C 0.0040 0.0020 'International Tables Vol C Tables 4.2.6.8 and 6.1.1.4'
H H 0.0000 0.0000 'International Tables Vol C Tables 4.2.6.8 and 6.1.1.4'
N N 0.0076 0.0040 'International Tables Vol C Tables 4.2.6.8 and 6.1.1.4'
O O 0.0133 0.0073 'International Tables Vol C Tables 4.2.6.8 and 6.1.1.4'
Cl Cl 0.1704 0.1889 'International Tables Vol C Tables 4.2.6.8 and 6.1.1.4'
Cu Cu 0.2862 1.4771 'International Tables Vol C Tables 4.2.6.8 and 6.1.1.4'

loop_
_geom_angle_atom_site_label_1
_geom_angle_atom_site_label_2
_geom_angle_atom_site_label_3
_geom_angle
_geom_angle_site_symmetry_1
_geom_angle_site_symmetry_3
_geom_angle_publ_flag
N1 Cu1 N3 172.93(18) . . ?
N1 Cu1 N2 81.33(17) . . ?
N3 Cu1 N2 105.26(17) . . ?
N1 Cu1 N4 98.99(18) . . ?
N3 Cu1 N4 80.21(18) . . ?
N2 Cu1 N4 118.80(16) . . ?
N1 Cu1 Cl1 87.36(13) . . ?
N3 Cu1 Cl1 87.54(13) . . ?
N2 Cu1 Cl1 114.44(12) . . ?
N4 Cu1 Cl1 126.74(12) . . ?
C2 N1 C6 119.6(5) . . ?
C2 N1 Cu1 127.2(4) . . ?
C6 N1 Cu1 112.8(4) . . ?
C13 N2 C10 118.4(4) . . ?
C13 N2 Cu1 132.3(4) . . ?
C10 N2 Cu1 108.6(3) . . ?
C17 N3 C21 120.0(5) . . ?
C17 N3 Cu1 128.0(4) . . ?
C21 N3 Cu1 110.6(4) . . ?
C28 N4 C25 119.6(5) . . ?
C28 N4 Cu1 132.7(4) . . ?
C25 N4 Cu1 106.2(4) . . ?
N1 C2 C3 120.2(6) . . ?
N1 C2 C1 119.3(5) . . ?
C3 C2 C1 120.5(6) . . ?
C4 C3 C2 120.7(6) . . ?
C3 C4 C5 120.4(6) . . ?
C4 C5 C6 117.7(6) . . ?
C4 C5 C7 124.6(5) . . ?
C6 C5 C7 117.6(6) . . ?
N1 C6 C10 118.3(5) . . ?
N1 C6 C5 121.3(5) . . ?
C10 C6 C5 120.4(5) . . ?
C8 C7 C5 121.5(5) . . ?
C7 C8 C9 121.4(6) . . ?
C10 C9 C11 117.4(5) . . ?
C10 C9 C8 119.2(5) . . ?
C11 C9 C8 123.4(5) . . ?
N2 C10 C9 122.7(5) . . ?
N2 C10 C6 117.5(5) . . ?
C9 C10 C6 119.8(5) . . ?
C12 C11 C9 120.4(5) . . ?
C11 C12 C13 120.2(5) . . ?
N2 C13 C12 120.8(5) . . ?
N2 C13 C14 119.6(5) . . ?
C12 C13 C14 119.5(5) . . ?
C13 C14 C15 110.6(5) . . ?
C16 C15 C14 113.0(5) . . ?
C17 C16 C15 110.0(5) . . ?
N3 C17 C18 121.0(5) . . ?
N3 C17 C16 120.2(5) . . ?
C18 C17 C16 118.6(5) . . ?
C19 C18 C17 119.5(6) . . ?
C18 C19 C20 120.2(5) . . ?
C19 C20 C21 117.4(5) . . ?
C19 C20 C22 124.6(5) . . ?
C21 C20 C22 117.9(6) . . ?
N3 C21 C25 117.8(5) . . ?
N3 C21 C20 121.6(5) . . ?
C25 C21 C20 120.5(5) . . ?
C23 C22 C20 122.0(5) . . ?
C22 C23 C24 119.9(5) . . ?
C26 C24 C25 117.1(5) . . ?
C26 C24 C23 123.6(6) . . ?
C25 C24 C23 119.2(6) . . ?
N4 C25 C21 117.8(5) . . ?
N4 C25 C24 122.0(5) . . ?
C21 C25 C24 120.1(5) . . ?
C27 C26 C24 120.0(6) . . ?
C26 C27 C28 119.6(6) . . ?
N4 C28 C27 121.2(5) . . ?
N4 C28 C29 119.4(5) . . ?
C27 C28 C29 119.3(6) . . ?
O4 Cl2 O1 114.5(6) . . ?
O4 Cl2 O3 107.8(6) . . ?
O1 Cl2 O3 108.9(4) . . ?
O4 Cl2 O2 110.1(6) . . ?
O1 Cl2 O2 107.8(4) . . ?
O3 Cl2 O2 107.6(5) . . ?
O3A Cl2A O2A 94(4) . . ?
O3A Cl2A O1A 96(4) . . ?
O2A Cl2A O1A 125(4) . . ?
O3A Cl2A O4A 133(6) . . ?
O2A Cl2A O4A 127(6) . . ?
O1A Cl2A O4A 79(5) . . ?
C2 C1 H1A 109.5 . . ?
C2 C1 H1B 109.5 . . ?
H1A C1 H1B 109.5 . . ?
C2 C1 H1C 109.5 . . ?
H1A C1 H1C 109.5 . . ?
H1B C1 H1C 109.5 . . ?
C4 C3 H3A 119.6 . . ?
C2 C3 H3A 119.6 . . ?
C3 C4 H4A 119.8 . . ?
C5 C4 H4A 119.8 . . ?
C8 C7 H7A 119.2 . . ?
C5 C7 H7A 119.2 . . ?
C7 C8 H8A 119.3 . . ?
C9 C8 H8A 119.3 . . ?
C12 C11 H11A 119.8 . . ?
C9 C11 H11A 119.8 . . ?
C11 C12 H12A 119.9 . . ?
C13 C14 H14A 109.5 . . ?
C15 C14 H14A 109.5 . . ?
C13 C14 H14B 109.5 . . ?
C15 C14 H14B 109.5 . . ?
H14A C14 H14B 108.1 . . ?
C16 C15 H15A 109.0 . . ?
C14 C15 H15A 109.0 . . ?
C16 C15 H15B 109.0 . . ?
C14 C15 H15B 109.0 . . ?
H15A C15 H15B 107.8 . . ?
C17 C16 H16A 109.7 . . ?
C15 C16 H16A 109.7 . . ?
C17 C16 H16B 109.7 . . ?
C15 C16 H16B 109.7 . . ?
H16A C16 H16B 108.2 . . ?
C19 C18 H18A 120.3 . . ?
C17 C18 H18A 120.3 . . ?
C18 C19 H19A 119.9 . . ?
C20 C19 H19A 119.9 . . ?
C23 C22 H22A 119.0 . . ?
C20 C22 H22A 119.0 . . ?
C22 C23 H23A 120.0 . . ?
C24 C23 H23A 120.0 . . ?
C27 C26 H26A 120.0 . . ?
C24 C26 H26A 120.0 . . ?
C26 C27 H27A 120.2 . . ?
C28 C27 H27A 120.2 . . ?
C28 C29 H29A 109.5 . . ?
C28 C29 H29B 109.5 . . ?
H29A C29 H29B 109.5 . . ?
C28 C29 H29C 109.5 . . ?
H29A C29 H29C 109.5 . . ?
H29B C29 H29C 109.5 . . ?

loop_
_geom_bond_atom_site_label_1
_geom_bond_atom_site_label_2
_geom_bond_distance
_geom_bond_site_symmetry_2
_geom_bond_publ_flag
Cu1 N1 1.998(5) . ?
Cu1 N3 2.011(4) . ?
Cu1 N2 2.138(4) . ?
Cu1 N4 2.139(5) . ?
Cu1 Cl1 2.3457(15) . ?
N1 C2 1.342(7) . ?
N1 C6 1.370(7) . ?
N2 C13 1.329(7) . ?
N2 C10 1.369(6) . ?
N3 C17 1.316(7) . ?
N3 C21 1.369(7) . ?
N4 C28 1.321(7) . ?
N4 C25 1.370(7) . ?
C1 C2 1.502(9) . ?
C2 C3 1.404(8) . ?
C3 C4 1.358(9) . ?
C4 C5 1.373(9) . ?
C5 C6 1.422(7) . ?
C5 C7 1.436(9) . ?
C6 C10 1.415(8) . ?
C7 C8 1.332(9) . ?
C8 C9 1.430(8) . ?
C9 C10 1.393(7) . ?
C9 C11 1.393(8) . ?
C11 C12 1.335(8) . ?
C12 C13 1.421(8) . ?
C13 C14 1.483(8) . ?
C14 C15 1.570(9) . ?
C15 C16 1.549(9) . ?
C16 C17 1.488(8) . ?
C17 C18 1.425(8) . ?
C18 C19 1.363(8) . ?
C19 C20 1.396(8) . ?
C20 C21 1.413(7) . ?
C20 C22 1.424(8) . ?
C21 C25 1.398(8) . ?
C22 C23 1.358(9) . ?
C23 C24 1.425(8) . ?
C24 C26 1.393(9) . ?
C24 C25 1.412(8) . ?
C26 C27 1.381(9) . ?
C27 C28 1.408(8) . ?
C28 C29 1.489(8) . ?
Cl2 O4 1.370(7) . ?
Cl2 O1 1.421(7) . ?
Cl2 O3 1.445(8) . ?
Cl2 O2 1.449(8) . ?
Cl2A O3A 1.42(3) . ?
Cl2A O2A 1.42(3) . ?
Cl2A O1A 1.42(3) . ?
Cl2A O4A 1.42(3) . ?
C1 H1A 0.9800 . ?
C1 H1B 0.9800 . ?
C1 H1C 0.9800 . ?
C3 H3A 0.9500 . ?
C4 H4A 0.9500 . ?
C7 H7A 0.9500 . ?
C8 H8A 0.9500 . ?
C11 H11A 0.9500 . ?
C12 H12A 0.9500 . ?
C14 H14A 0.9900 . ?
C14 H14B 0.9900 . ?
C15 H15A 0.9900 . ?
C15 H15B 0.9900 . ?
C16 H16A 0.9900 . ?
C16 H16B 0.9900 . ?
C18 H18A 0.9500 . ?
C19 H19A 0.9500 . ?
C22 H22A 0.9500 . ?
C23 H23A 0.9500 . ?
C26 H26A 0.9500 . ?
C27 H27A 0.9500 . ?
C29 H29A 0.9800 . ?
C29 H29B 0.9800 . ?
C29 H29C 0.9800 . ?

loop_
_geom_torsion_atom_site_label_1
_geom_torsion_atom_site_label_2
_geom_torsion_atom_site_label_3
_geom_torsion_atom_site_label_4
_geom_torsion
_geom_torsion_site_symmetry_1
_geom_torsion_site_symmetry_2
_geom_torsion_site_symmetry_3
_geom_torsion_site_symmetry_4
_geom_torsion_publ_flag
N3 Cu1 N1 C2 -22.8(17) . . . . ?
N2 Cu1 N1 C2 178.1(5) . . . . ?
N4 Cu1 N1 C2 60.1(5) . . . . ?
Cl1 Cu1 N1 C2 -66.7(5) . . . . ?
N3 Cu1 N1 C6 149.3(14) . . . . ?
N2 Cu1 N1 C6 -9.8(3) . . . . ?
N4 Cu1 N1 C6 -127.7(3) . . . . ?
Cl1 Cu1 N1 C6 105.5(3) . . . . ?
N1 Cu1 N2 C13 -179.1(5) . . . . ?
N3 Cu1 N2 C13 3.6(5) . . . . ?
N4 Cu1 N2 C13 -83.5(5) . . . . ?
Cl1 Cu1 N2 C13 97.9(5) . . . . ?
N1 Cu1 N2 C10 11.0(3) . . . . ?
N3 Cu1 N2 C10 -166.4(3) . . . . ?
N4 Cu1 N2 C10 106.6(3) . . . . ?
Cl1 Cu1 N2 C10 -72.1(3) . . . . ?
N1 Cu1 N3 C17 -104.6(15) . . . . ?
N2 Cu1 N3 C17 53.9(5) . . . . ?
N4 Cu1 N3 C17 171.3(5) . . . . ?
Cl1 Cu1 N3 C17 -60.8(4) . . . . ?
N1 Cu1 N3 C21 62.0(16) . . . . ?
N2 Cu1 N3 C21 -139.5(3) . . . . ?
N4 Cu1 N3 C21 -22.1(3) . . . . ?
Cl1 Cu1 N3 C21 105.8(3) . . . . ?
N1 Cu1 N4 C28 15.7(5) . . . . ?
N3 Cu1 N4 C28 -171.4(5) . . . . ?
N2 Cu1 N4 C28 -69.3(5) . . . . ?
Cl1 Cu1 N4 C28 109.1(5) . . . . ?
N1 Cu1 N4 C25 -149.7(3) . . . . ?
N3 Cu1 N4 C25 23.2(3) . . . . ?
N2 Cu1 N4 C25 125.3(3) . . . . ?
Cl1 Cu1 N4 C25 -56.3(4) . . . . ?
C6 N1 C2 C3 -0.4(8) . . . . ?
Cu1 N1 C2 C3 171.3(4) . . . . ?
C6 N1 C2 C1 -178.9(5) . . . . ?
Cu1 N1 C2 C1 -7.2(8) . . . . ?
N1 C2 C3 C4 0.3(9) . . . . ?
C1 C2 C3 C4 178.8(6) . . . . ?
C2 C3 C4 C5 -0.8(10) . . . . ?
C3 C4 C5 C6 1.2(9) . . . . ?
C3 C4 C5 C7 -177.4(6) . . . . ?
C2 N1 C6 C10 179.9(5) . . . . ?
Cu1 N1 C6 C10 7.1(6) . . . . ?
C2 N1 C6 C5 0.9(7) . . . . ?
Cu1 N1 C6 C5 -171.9(4) . . . . ?
C4 C5 C6 N1 -1.3(8) . . . . ?
C7 C5 C6 N1 177.5(5) . . . . ?
C4 C5 C6 C10 179.7(5) . . . . ?
C7 C5 C6 C10 -1.5(7) . . . . ?
C4 C5 C7 C8 178.6(6) . . . . ?
C6 C5 C7 C8 0.0(8) . . . . ?
C5 C7 C8 C9 1.3(9) . . . . ?
C7 C8 C9 C10 -1.1(8) . . . . ?
C7 C8 C9 C11 179.0(5) . . . . ?
C13 N2 C10 C9 -1.9(7) . . . . ?
Cu1 N2 C10 C9 169.7(4) . . . . ?
C13 N2 C10 C6 177.8(5) . . . . ?
Cu1 N2 C10 C6 -10.6(5) . . . . ?
C11 C9 C10 N2 -0.8(8) . . . . ?
C8 C9 C10 N2 179.2(5) . . . . ?
C11 C9 C10 C6 179.4(5) . . . . ?
C8 C9 C10 C6 -0.5(7) . . . . ?
N1 C6 C10 N2 3.0(7) . . . . ?
C5 C6 C10 N2 -177.9(4) . . . . ?
N1 C6 C10 C9 -177.2(5) . . . . ?
C5 C6 C10 C9 1.8(7) . . . . ?
C10 C9 C11 C12 2.0(8) . . . . ?
C8 C9 C11 C12 -178.0(5) . . . . ?
C9 C11 C12 C13 -0.6(9) . . . . ?
C10 N2 C13 C12 3.4(8) . . . . ?
Cu1 N2 C13 C12 -165.7(4) . . . . ?
C10 N2 C13 C14 -178.5(5) . . . . ?
Cu1 N2 C13 C14 12.3(8) . . . . ?
C11 C12 C13 N2 -2.2(9) . . . . ?
C11 C12 C13 C14 179.7(5) . . . . ?
N2 C13 C14 C15 -94.8(6) . . . . ?
C12 C13 C14 C15 83.3(7) . . . . ?
C13 C14 C15 C16 68.4(7) . . . . ?
C14 C15 C16 C17 64.1(6) . . . . ?
C21 N3 C17 C18 -1.3(8) . . . . ?
Cu1 N3 C17 C18 164.2(4) . . . . ?
C21 N3 C17 C16 174.6(5) . . . . ?
Cu1 N3 C17 C16 -19.9(7) . . . . ?
C15 C16 C17 N3 -87.0(6) . . . . ?
C15 C16 C17 C18 89.0(6) . . . . ?
N3 C17 C18 C19 -2.2(8) . . . . ?
C16 C17 C18 C19 -178.2(5) . . . . ?
C17 C18 C19 C20 4.2(8) . . . . ?
C18 C19 C20 C21 -2.7(8) . . . . ?
C18 C19 C20 C22 179.2(5) . . . . ?
C17 N3 C21 C25 -174.4(5) . . . . ?
Cu1 N3 C21 C25 17.8(6) . . . . ?
C17 N3 C21 C20 2.8(7) . . . . ?
Cu1 N3 C21 C20 -165.0(4) . . . . ?
C19 C20 C21 N3 -0.8(7) . . . . ?
C22 C20 C21 N3 177.5(5) . . . . ?
C19 C20 C21 C25 176.4(5) . . . . ?
C22 C20 C21 C25 -5.4(7) . . . . ?
C19 C20 C22 C23 -178.5(5) . . . . ?
C21 C20 C22 C23 3.4(8) . . . . ?
C20 C22 C23 C24 1.2(8) . . . . ?
C22 C23 C24 C26 173.8(6) . . . . ?
C22 C23 C24 C25 -3.9(8) . . . . ?
C28 N4 C25 C21 171.2(5) . . . . ?
Cu1 N4 C25 C21 -21.1(5) . . . . ?
C28 N4 C25 C24 -5.3(8) . . . . ?
Cu1 N4 C25 C24 162.4(4) . . . . ?
N3 C21 C25 N4 3.5(7) . . . . ?
C20 C21 C25 N4 -173.7(5) . . . . ?
N3 C21 C25 C24 -179.9(5) . . . . ?
C20 C21 C25 C24 2.9(8) . . . . ?
C26 C24 C25 N4 0.4(8) . . . . ?
C23 C24 C25 N4 178.2(5) . . . . ?
C26 C24 C25 C21 -176.0(5) . . . . ?
C23 C24 C25 C21 1.8(8) . . . . ?
C25 C24 C26 C27 4.6(9) . . . . ?
C23 C24 C26 C27 -173.1(6) . . . . ?
C24 C26 C27 C28 -4.8(9) . . . . ?
C25 N4 C28 C27 5.1(8) . . . . ?
Cu1 N4 C28 C27 -158.8(4) . . . . ?
C25 N4 C28 C29 -173.2(5) . . . . ?
Cu1 N4 C28 C29 23.0(8) . . . . ?
C26 C27 C28 N4 -0.1(9) . . . . ?
C26 C27 C28 C29 178.2(6) . . . . ?
